data_4133676
loop_
_publ_author_name
'Jiang, Xuanfeng'
'Cui, Xunzhe'
'Duncan, Andrew J. E.'
'Li, Liang'
'Hughes, Russell P.'
'Staples, Richard J.'
'Alexandrov, Eugeny V.'
'Proserpio, Davide M.'
'Wu, Yuyang'
'Ke, Chenfeng'

_publ_section_title
;
 Topochemical Synthesis of Single-Crystalline Hydrogen-Bonded Cross-Linked
 Organic Frameworks and Their Guest-Induced Elastic Expansion.
;
_journal_issue 27
_journal_name_full 'Journal of the American Chemical Society'
_journal_page_first 10915
_journal_page_last 10923
_journal_paper_doi 10.1021/jacs.9b05232
_journal_volume 141
_journal_year 2019
_chemical_formula_moiety 'C33 H26 N12 S2'
_chemical_formula_sum 'C33 H26 N12 S2'
_chemical_formula_weight 654.78
_chemical_name_common HCOF-2
_space_group_crystal_system orthorhombic
_space_group_IT_number 70
_space_group_name_Hall '-F 2uv 2vw'
_space_group_name_H-M_alt 'F d d d :2'
_atom_sites_solution_hydrogens mixed
_atom_sites_solution_primary dual
_audit_creation_date 2019-04-08
_audit_creation_method
;
Olex2 1.2
(compiled 2018.05.29 svn.r3508 for OlexSys, GUI svn.r5506)
;
_cell_angle_alpha 90
_cell_angle_beta 90
_cell_angle_gamma 90
_cell_formula_units_Z 32
_cell_length_a 21.0124(4)
_cell_length_b 35.3974(3)
_cell_length_c 42.5092(2)
_cell_measurement_reflns_used 32677
_cell_measurement_temperature 100(2)
_cell_measurement_theta_max 24.3900
_cell_measurement_theta_min 1.5890
_cell_volume 31617.7(7)
_computing_cell_refinement 'CrysAlisPro 1.171.39.36a (Rigaku OD, 2017)'
_computing_data_collection 'CrysAlisPro 1.171.39.36a (Rigaku OD, 2017)'
_computing_data_reduction 'CrysAlisPro 1.171.39.36a (Rigaku OD, 2017)'
_computing_molecular_graphics 'Olex2 (Dolomanov et al., 2009)'
_computing_publication_material 'Olex2 (Dolomanov et al., 2009)'
_computing_structure_refinement 'ShelXL (Sheldrick, 2015)'
_computing_structure_solution 'ShelXT (Sheldrick, 2015)'
_diffrn_ambient_temperature 100(2)
_diffrn_detector 'CCD plate'
_diffrn_measured_fraction_theta_full 0.991
_diffrn_measured_fraction_theta_max 0.992
_diffrn_measurement_details
;
List of Runs (angles in degrees, time in seconds):

  # Type    Start    End  Width  t~exp~   \w     \q     \k     \f   Frames
--------------------------------------------------------------------------
  1  \f      0.00 360.00   0.20    0.10   0.00   0.00   0.00    --  1800
;
_diffrn_measurement_device 'abstract diffractometer'
_diffrn_measurement_device_type 'dectris-CrysAlisPro-abstract goniometer imported dectris images'
_diffrn_measurement_method \w
_diffrn_orient_matrix_type 'CrysAlisPro convention (1999,Acta A55,543-557)'
_diffrn_orient_matrix_UB_11 -0.0135950000
_diffrn_orient_matrix_UB_12 -0.0076311000
_diffrn_orient_matrix_UB_13 -0.0112715000
_diffrn_orient_matrix_UB_21 -0.0130632000
_diffrn_orient_matrix_UB_22 -0.0112505000
_diffrn_orient_matrix_UB_23 0.0091271000
_diffrn_orient_matrix_UB_31 -0.0226987000
_diffrn_orient_matrix_UB_32 0.0110402000
_diffrn_orient_matrix_UB_33 0.0015034000
_diffrn_radiation_monochromator 'silicon 111'
_diffrn_radiation_probe x-ray
_diffrn_radiation_type synchrotron
_diffrn_radiation_wavelength 0.61992
_diffrn_reflns_av_R_equivalents 0.0479
_diffrn_reflns_av_unetI/netI 0.0220
_diffrn_reflns_Laue_measured_fraction_full 0.991
_diffrn_reflns_Laue_measured_fraction_max 0.992
_diffrn_reflns_limit_h_max 25
_diffrn_reflns_limit_h_min -25
_diffrn_reflns_limit_k_max 43
_diffrn_reflns_limit_k_min -43
_diffrn_reflns_limit_l_max 52
_diffrn_reflns_limit_l_min -52
_diffrn_reflns_number 102927
_diffrn_reflns_point_group_measured_fraction_full 0.991
_diffrn_reflns_point_group_measured_fraction_max 0.992
_diffrn_reflns_theta_full 21.836
_diffrn_reflns_theta_max 22.500
_diffrn_reflns_theta_min 1.593
_diffrn_source
;
Advanced Light Source, station 11.3.1
;
_exptl_absorpt_coefficient_mu 0.105
_exptl_absorpt_correction_T_max 1.00000
_exptl_absorpt_correction_T_min 0.10905
_exptl_absorpt_correction_type multi-scan
_exptl_absorpt_process_details
;
CrysAlisPro 1.171.39.36a (Rigaku Oxford Diffraction, 2017)
Empirical absorption correction using spherical harmonics,
 implemented in SCALE3 ABSPACK scaling algorithm.
;
_exptl_crystal_colour yellow
_exptl_crystal_colour_primary yellow
_exptl_crystal_density_diffrn 1.100
_exptl_crystal_description block
_exptl_crystal_F_000 10880
_exptl_crystal_size_max 0.2
_exptl_crystal_size_mid 0.1
_exptl_crystal_size_min 0.1
_refine_diff_density_max 1.366
_refine_diff_density_min -0.772
_refine_diff_density_rms 0.205
_refine_ls_extinction_method none
_refine_ls_goodness_of_fit_ref 2.152
_refine_ls_hydrogen_treatment mixed
_refine_ls_matrix_type full
_refine_ls_number_parameters 454
_refine_ls_number_reflns 7735
_refine_ls_number_restraints 397
_refine_ls_restrained_S_all 2.150
_refine_ls_R_factor_all 0.1901
_refine_ls_R_factor_gt 0.1830
_refine_ls_shift/su_max 4.547
_refine_ls_shift/su_mean 0.032
_refine_ls_structure_factor_coef Fsqd
_refine_ls_weighting_details 'w=1/[\s^2^(Fo^2^)+(0.2000P)^2^] where P=(Fo^2^+2Fc^2^)/3'
_refine_ls_weighting_scheme calc
_refine_ls_wR_factor_gt 0.4531
_refine_ls_wR_factor_ref 0.4665
_reflns_Friedel_coverage 0.000
_reflns_number_gt 6022
_reflns_number_total 7735
_reflns_threshold_expression 'I > 2\s(I)'
_cod_data_source_file ja9b05232_si_004.cif
_cod_data_source_block 11data
_cod_depositor_comments
;
The following automatic conversions were performed:

data item '_exptl_absorpt_correction_type' value 'Multi-scan' was
changed to 'multi-scan' in accordance with the
/home/saulius/struct/COD-crude-data/automatic-downloads/DataCite-retrospective/ACS/depositions/lib/dictionaries/cif_core.dic
dictionary named 'cif_core.dic' version 2.4.2 last updated on
2011-04-26.

Automatic conversion script
Id: cif_fix_values 6909 2019-04-08 15:41:33Z antanas 
;
_cod_original_sg_symbol_H-M 'F d d d'
_cod_database_code 4133676
_shelx_shelxl_version_number 2018/3
_shelx_space_group_comment
;
The symmetry employed for this shelxl refinement is uniquely defined
by the following loop, which should always be used as a source of
symmetry information in preference to the above space-group names.
They are only intended as comments.
;
_shelx_estimated_absorpt_t_max 0.985
_shelx_estimated_absorpt_t_min 0.969
_olex2_refinement_description
;
1. Fixed Uiso
 At 1.2 times of:
  All C(H) groups, All C(H,H) groups, All C(H,H,H,H) groups, All N(H) groups
2. Restrained distances
 C29-C30
 1.54 with sigma of 0.02
 C30-C29
 1.54 with sigma of 0.02
 C31B-C30
 1.54 with sigma of 0.02
 C21-C22
 1.54 with sigma of 0.02
 C25_$1-S1_$1
 1.82 with sigma of 0.02
 C30-C31A
 1.54 with sigma of 0.02
 C30-C31B
 1.54 with sigma of 0.02
 C32_$1-S1_$1
 1.82 with sigma of 0.02
 C32-C32_$1
 1.54 with sigma of 0.02
 H10-N10
 0.8 with sigma of 0.02
 C26-C27
 1.54 with sigma of 0.02
 C23-C24
 1.54 with sigma of 0.02
 C24-C25
 1.54 with sigma of 0.02
 C27-C28
 1.54 with sigma of 0.02
 C33-C33_$2
 1.54 with sigma of 0.02
 S2-C33
 1.82 with sigma of 0.02
 C28-S2
 1.82 with sigma of 0.02
 C25-C32
 2.74 with sigma of 0.04
 C27-S2
 2.74 with sigma of 0.04
 S2-C33_$2
 2.74 with sigma of 0.04
 C28-C33
 2.96 with sigma of 0.04
 C11-H2 \\sim H2-C17
 with sigma of 0.02
3. Uiso/Uaniso restraints and constraints
C29 \\sim C30 \\sim C31B: within 2A with sigma of 0.04 and sigma for terminal
atoms of 0.08
C32 \\sim S1 \\sim C25: within 2A with sigma of 0.04 and sigma for terminal
atoms of 0.08
C32 \\sim S1: within 2A with sigma of 0.04 and sigma for terminal atoms of 0.08
C27 \\sim C28: within 2A with sigma of 0.04 and sigma for terminal atoms of 0.08
S2 \\sim C33: within 2A with sigma of 0.04 and sigma for terminal atoms of 0.08
4. Rigid body (RIGU) restrains
 All non-hydrogen atoms
 with sigma for 1-2 distances of 0.004 and sigma for 1-3 distances of 0.004
5. Others
 Sof(H30D)=Sof(H30C)=Sof(C31A)=1-FVAR(1)
 Sof(H30B)=Sof(H30A)=Sof(C31B)=FVAR(1)
6.a Secondary CH2 refined with riding coordinates:
 C20(H20A,H20B), C21(H21A,H21B), C23(H23A,H23B), C26(H26A,H26B), C29(H29A,
 H29B), C30(H30B,H30A), C30(H30D,H30C)
6.b Aromatic/amide H refined with riding coordinates:
 N11(H11), C3(H3), C4(H4), C6(H6), C7(H7), C9(H9A), C10(H10A), C12(H12A),
 C13(H13)
;
_olex2_submission_special_instructions 'No special instructions were received'

loop_
_space_group_symop_operation_xyz
'x, y, z'
'-x+3/4, -y+3/4, z'
'-x+3/4, y, -z+3/4'
'x, -y+3/4, -z+3/4'
'x, y+1/2, z+1/2'
'-x+3/4, -y+5/4, z+1/2'
'-x+3/4, y+1/2, -z+5/4'
'x, -y+5/4, -z+5/4'
'x+1/2, y, z+1/2'
'-x+5/4, -y+3/4, z+1/2'
'-x+5/4, y, -z+5/4'
'x+1/2, -y+3/4, -z+5/4'
'x+1/2, y+1/2, z'
'-x+5/4, -y+5/4, z'
'-x+5/4, y+1/2, -z+3/4'
'x+1/2, -y+5/4, -z+3/4'
'-x, -y, -z'
'x-3/4, y-3/4, -z'
'x-3/4, -y, z-3/4'
'-x, y-3/4, z-3/4'
'-x, -y+1/2, -z+1/2'
'x-3/4, y-1/4, -z+1/2'
'x-3/4, -y+1/2, z-1/4'
'-x, y-1/4, z-1/4'
'-x+1/2, -y, -z+1/2'
'x-1/4, y-3/4, -z+1/2'
'x-1/4, -y, z-1/4'
'-x+1/2, y-3/4, z-1/4'
'-x+1/2, -y+1/2, -z'
'x-1/4, y-1/4, -z'
'x-1/4, -y+1/2, z-3/4'
'-x+1/2, y-1/4, z-3/4'

loop_
_atom_site_label
_atom_site_type_symbol
_atom_site_fract_x
_atom_site_fract_y
_atom_site_fract_z
_atom_site_U_iso_or_equiv
_atom_site_adp_type
_atom_site_occupancy
_atom_site_site_symmetry_order
_atom_site_calc_flag
_atom_site_refinement_flags_posn
_atom_site_refinement_flags_adp
_atom_site_refinement_flags_occupancy
_atom_site_disorder_assembly
_atom_site_disorder_group
S2 S -0.1065(14) 0.4329(9) 0.1893(6) 1.09(5) Uani 1 1 d D U . . .
N1 N 0.10907(16) 0.52055(7) 0.31902(5) 0.0955(8) Uani 1 1 d . U . . .
H1 H 0.0953(12) 0.4983(10) 0.3171(8) 0.088(8) Uiso 1 1 d . . . . .
N2 N 0.31801(16) 0.54968(7) 0.51538(4) 0.0983(9) Uani 1 1 d . U . . .
H2 H 0.2927(13) 0.5317(10) 0.5220(5) 0.093(8) Uiso 1 1 d D . . . .
N3 N 0.07827(14) 0.58079(6) 0.30345(4) 0.0926(8) Uani 1 1 d . U . . .
N4 N -0.01869(17) 0.58633(8) 0.27389(6) 0.1094(9) Uani 1 1 d . U . . .
N5 N 0.01572(15) 0.52567(7) 0.29221(5) 0.0989(8) Uani 1 1 d . U . . .
N6 N 0.37986(16) 0.60179(7) 0.52859(5) 0.1040(9) Uani 1 1 d . U . . .
N7 N 0.39302(19) 0.61519(7) 0.58340(5) 0.1127(10) Uani 1 1 d . U . . .
N8 N 0.33339(15) 0.56148(6) 0.56728(4) 0.0992(9) Uani 1 1 d . U . . .
N9 N 0.04714(19) 0.63756(7) 0.28443(6) 0.1050(9) Uani 1 1 d . U . . .
H9 H 0.0861(14) 0.6449(10) 0.2938(10) 0.094(9) Uiso 1 1 d . . . . .
N10 N 0.3485(2) 0.57672(8) 0.61951(5) 0.1275(13) Uani 1 1 d D U . . .
H10 H 0.3627(14) 0.5886(10) 0.6343(7) 0.114(10) Uiso 1 1 d D . . . .
N11 N -0.0772(2) 0.53245(11) 0.26655(10) 0.1374(13) Uani 1 1 d . U . . .
H11 H -0.104269 0.547170 0.256591 0.165 Uiso 1 1 calc R . . . .
N12 N 0.4425(2) 0.65054(10) 0.54401(7) 0.1390(15) Uani 1 1 d . U . . .
H12 H 0.444(2) 0.6545(19) 0.5217(19) 0.172(17) Uiso 1 1 d . . . . .
C1 C 0.34546(17) 0.54347(7) 0.38184(5) 0.0904(8) Uani 1 1 d . U . . .
C2 C 0.28528(17) 0.53970(7) 0.36365(5) 0.0901(9) Uani 1 1 d . U . . .
C3 C 0.27372(17) 0.50726(7) 0.34563(6) 0.0932(9) Uani 1 1 d . U . . .
H3 H 0.305906 0.488573 0.343608 0.112 Uiso 1 1 calc R . . . .
C4 C 0.21587(19) 0.50228(8) 0.33078(6) 0.0995(10) Uani 1 1 d . U . . .
H4 H 0.208945 0.480163 0.318595 0.119 Uiso 1 1 calc R . . . .
C5 C 0.16751(17) 0.52895(7) 0.33330(5) 0.0896(8) Uani 1 1 d . U . . .
C6 C 0.17983(19) 0.56158(8) 0.35101(6) 0.1007(10) Uani 1 1 d . U . . .
H6 H 0.148257 0.580690 0.352625 0.121 Uiso 1 1 calc R . . . .
C7 C 0.23671(19) 0.56606(8) 0.36591(6) 0.1024(10) Uani 1 1 d . U . . .
H7 H 0.243343 0.588048 0.378294 0.123 Uiso 1 1 calc R . . . .
C8 C 0.33780(17) 0.54608(8) 0.41671(5) 0.0915(9) Uani 1 1 d . U . . .
C9 C 0.3060(3) 0.51926(11) 0.43324(6) 0.1268(15) Uani 1 1 d . U . . .
H9A H 0.286842 0.498871 0.422223 0.152 Uiso 1 1 calc R . . . .
C10 C 0.3007(2) 0.52072(10) 0.46564(6) 0.1201(14) Uani 1 1 d . U . . .
H10A H 0.280048 0.500729 0.476522 0.144 Uiso 1 1 calc R . . . .
C11 C 0.32488(17) 0.55079(8) 0.48229(5) 0.0933(9) Uani 1 1 d D U . . .
C12 C 0.3521(3) 0.57944(9) 0.46577(6) 0.1217(14) Uani 1 1 d . U . . .
H12A H 0.365673 0.601641 0.476394 0.146 Uiso 1 1 calc R . . . .
C13 C 0.3602(2) 0.57638(9) 0.43334(6) 0.1134(12) Uani 1 1 d . U . . .
H13 H 0.382024 0.595920 0.422443 0.136 Uiso 1 1 calc R . . . .
C14 C 0.06711(17) 0.54358(7) 0.30452(5) 0.0911(9) Uani 1 1 d . U . . .
C15 C -0.02548(19) 0.54858(10) 0.27793(7) 0.1056(10) Uani 1 1 d . U . . .
C16 C 0.03434(18) 0.60060(8) 0.28705(6) 0.0970(9) Uani 1 1 d . U . . .
C17 C 0.34490(18) 0.57238(7) 0.53734(5) 0.0936(9) Uani 1 1 d D U . . .
C18 C 0.4045(2) 0.62188(9) 0.55278(7) 0.1141(12) Uani 1 1 d . U . . .
C19 C 0.3589(2) 0.58499(8) 0.58903(5) 0.1041(10) Uani 1 1 d . U . . .
C20 C 0.0094(3) 0.66532(11) 0.26743(11) 0.1450(17) Uani 1 1 d . U . . .
H20A H -0.003349 0.686011 0.281782 0.174 Uiso 1 1 calc R . . . .
H20B H -0.029655 0.653338 0.259050 0.174 Uiso 1 1 calc R . . . .
C21 C 0.0501(5) 0.68138(18) 0.23993(16) 0.195(3) Uani 1 1 d D U . . .
H21A H 0.090155 0.666713 0.239373 0.234 Uiso 1 1 calc R . . . .
H21B H 0.027009 0.675649 0.220183 0.234 Uiso 1 1 calc R . . . .
C22 C 0.0663(5) 0.7186(2) 0.23888(19) 0.198(3) Uani 1 1 d D U . . .
C23 C 0.3122(4) 0.54624(13) 0.63098(8) 0.163(2) Uani 1 1 d D U . . .
H23A H 0.339466 0.523480 0.632101 0.196 Uiso 1 1 calc R . . A .
H23B H 0.277152 0.540908 0.616054 0.196 Uiso 1 1 calc R . . A .
C26 C -0.0933(5) 0.4937(3) 0.2689(4) 0.238(5) Uani 1 1 d D U . . .
H26A H -0.115836 0.489612 0.289025 0.286 Uiso 1 1 calc R . . . .
H26B H -0.053393 0.478821 0.269635 0.286 Uiso 1 1 calc R . . . .
C27 C -0.135(2) 0.4779(17) 0.2421(11) 0.79(4) Uani 1 1 d D U . . .
C28 C -0.138(3) 0.4380(16) 0.2290(8) 0.80(4) Uani 1 1 d D U . . .
C29 C 0.4748(4) 0.67575(15) 0.56511(12) 0.161(2) Uani 1 1 d D U . . .
H29A H 0.448621 0.678902 0.584311 0.193 Uiso 1 1 calc R . . . .
H29B H 0.478663 0.700808 0.554957 0.193 Uiso 1 1 calc R . . . .
C30 C 0.5395(6) 0.6624(3) 0.5744(3) 0.275(5) Uani 1 1 d D U . . .
H30B H 0.540109 0.638242 0.562612 0.330 Uiso 0.51(3) 1 calc R . P B 1
H30A H 0.530017 0.654667 0.596272 0.330 Uiso 0.51(3) 1 calc R . P B 1
H30D H 0.572522 0.678890 0.565078 0.330 Uiso 0.49(3) 1 calc R . P B 2
H30C H 0.546496 0.636247 0.566826 0.330 Uiso 0.49(3) 1 calc R . P B 2
C32 C 0.1567(8) 0.6364(7) 0.6961(13) 0.82(3) Uani 1 1 d D U . . .
C33 C -0.1469(13) 0.3925(5) 0.1716(11) 1.08(5) Uani 1 1 d D U . . .
S1 S 0.2122(12) 0.5976(6) 0.7041(7) 0.81(2) Uani 1 1 d D U . . .
C24 C 0.2845(8) 0.5539(4) 0.6630(2) 0.295(7) Uani 1 1 d D U . C 1
C25 C 0.2427(15) 0.5902(8) 0.6646(9) 0.71(2) Uani 1 1 d D U . . .
C31B C 0.6105(8) 0.6683(5) 0.5776(5) 0.244(11) Uani 0.51(3) 1 d D U P B 1
C31A C 0.5430(15) 0.6637(6) 0.6102(5) 0.285(15) Uani 0.49(3) 1 d D U P B 2

loop_
_atom_site_aniso_label
_atom_site_aniso_U_11
_atom_site_aniso_U_22
_atom_site_aniso_U_33
_atom_site_aniso_U_23
_atom_site_aniso_U_13
_atom_site_aniso_U_12
S2 0.82(4) 2.00(15) 0.45(3) -0.40(5) 0.26(3) -0.40(5)
N1 0.183(2) 0.0667(13) 0.0365(11) 0.0001(9) -0.0070(12) 0.0084(13)
N2 0.199(2) 0.0751(13) 0.0206(10) -0.0013(8) 0.0010(11) -0.0165(15)
N3 0.176(2) 0.0687(12) 0.0330(10) -0.0056(8) -0.0025(11) 0.0148(12)
N4 0.193(2) 0.0861(16) 0.0494(13) -0.0101(11) -0.0194(15) 0.0238(15)
N5 0.181(2) 0.0802(14) 0.0359(11) -0.0038(9) -0.0064(12) 0.0108(13)
N6 0.210(3) 0.0782(14) 0.0241(9) -0.0085(8) 0.0104(11) -0.0248(14)
N7 0.233(3) 0.0759(14) 0.0294(10) -0.0137(9) 0.0022(13) -0.0144(15)
N8 0.208(2) 0.0703(13) 0.0190(9) -0.0032(7) 0.0031(10) -0.0078(13)
N9 0.184(3) 0.0722(14) 0.0585(14) -0.0096(10) -0.0191(15) 0.0257(14)
N10 0.279(4) 0.0819(16) 0.0215(10) -0.0080(9) 0.0051(15) -0.0209(18)
N11 0.200(3) 0.110(2) 0.103(3) -0.0136(19) -0.047(2) 0.017(2)
N12 0.268(4) 0.104(2) 0.0442(13) -0.0212(13) 0.0271(19) -0.057(2)
C1 0.182(2) 0.0693(14) 0.0197(11) -0.0003(8) -0.0067(10) -0.0005(13)
C2 0.183(2) 0.0672(13) 0.0205(9) 0.0011(8) -0.0020(11) 0.0047(13)
C3 0.174(2) 0.0710(14) 0.0350(11) -0.0055(10) -0.0090(13) 0.0076(14)
C4 0.198(3) 0.0660(14) 0.0347(11) -0.0080(10) -0.0123(14) 0.0116(15)
C5 0.176(2) 0.0689(14) 0.0242(10) 0.0019(8) -0.0057(12) 0.0067(14)
C6 0.193(3) 0.0756(16) 0.0337(11) -0.0071(10) -0.0083(14) 0.0182(16)
C7 0.203(3) 0.0727(15) 0.0316(11) -0.0098(10) -0.0069(15) 0.0066(16)
C8 0.181(2) 0.0719(14) 0.0214(10) 0.0004(8) -0.0045(12) -0.0028(14)
C9 0.254(4) 0.101(2) 0.0247(12) -0.0065(12) 0.0004(16) -0.056(2)
C10 0.233(4) 0.100(2) 0.0269(12) -0.0082(12) 0.0090(16) -0.049(2)
C11 0.186(3) 0.0729(14) 0.0208(10) -0.0034(9) -0.0011(12) -0.0052(15)
C12 0.267(4) 0.0743(16) 0.0232(12) -0.0063(10) 0.0095(16) -0.023(2)
C13 0.240(4) 0.0772(16) 0.0231(12) -0.0041(10) 0.0077(15) -0.0213(18)
C14 0.177(2) 0.0721(15) 0.0239(10) -0.0047(9) 0.0011(11) 0.0092(14)
C15 0.174(3) 0.096(2) 0.0471(14) -0.0140(13) -0.0137(15) 0.0142(18)
C16 0.182(3) 0.0767(16) 0.0321(11) -0.0063(10) -0.0061(13) 0.0180(15)
C17 0.192(3) 0.0675(14) 0.0218(10) -0.0027(9) 0.0016(12) -0.0041(14)
C18 0.231(4) 0.0780(17) 0.0330(12) -0.0179(11) 0.0133(16) -0.0254(19)
C19 0.214(3) 0.0723(16) 0.0255(11) -0.0082(10) 0.0044(14) -0.0046(16)
C20 0.253(5) 0.081(2) 0.101(3) -0.0067(18) -0.067(3) 0.035(2)
C21 0.327(7) 0.135(4) 0.123(4) 0.052(3) -0.094(5) -0.012(4)
C22 0.290(8) 0.171(5) 0.132(5) 0.045(4) -0.067(5) -0.016(5)
C23 0.339(7) 0.110(3) 0.0398(16) 0.0006(16) 0.017(3) -0.051(3)
C26 0.254(8) 0.165(6) 0.297(14) 0.040(7) -0.050(9) -0.023(5)
C27 0.95(8) 0.82(8) 0.59(6) -0.24(6) -0.19(6) -0.40(7)
C28 0.97(8) 0.84(8) 0.59(6) -0.25(5) -0.17(6) -0.39(8)
C29 0.282(6) 0.122(3) 0.079(3) -0.036(2) 0.030(3) -0.067(4)
C30 0.346(9) 0.219(9) 0.260(12) -0.118(9) -0.060(9) -0.020(8)
C32 0.80(4) 0.56(4) 1.09(6) -0.14(4) 0.57(4) 0.09(3)
C33 0.81(5) 1.99(16) 0.44(4) -0.40(5) 0.23(4) -0.40(6)
S1 0.82(3) 0.51(2) 1.11(5) -0.09(3) 0.51(3) 0.033(19)
C24 0.438(17) 0.352(15) 0.094(5) 0.002(7) 0.038(7) -0.135(12)
C25 0.64(3) 0.46(3) 1.05(6) -0.13(3) 0.59(4) -0.01(2)
C31B 0.363(14) 0.185(16) 0.185(19) 0.011(12) -0.102(17) -0.075(15)
C31A 0.41(3) 0.177(17) 0.267(17) -0.101(17) -0.13(2) 0.044(18)

loop_
_atom_type_symbol
_atom_type_description
_atom_type_scat_dispersion_real
_atom_type_scat_dispersion_imag
_atom_type_scat_source
C C 0.0023 0.0012 'International Tables Vol C Tables 4.2.6.8 and 6.1.1.4'
H H 0.0000 0.0000 'International Tables Vol C Tables 4.2.6.8 and 6.1.1.4'
N N 0.0045 0.0024 'International Tables Vol C Tables 4.2.6.8 and 6.1.1.4'
S S 0.1246 0.1234 'International Tables Vol C Tables 4.2.6.8 and 6.1.1.4'

loop_
_geom_angle_atom_site_label_1
_geom_angle_atom_site_label_2
_geom_angle_atom_site_label_3
_geom_angle
_geom_angle_site_symmetry_1
C28 S2 C33 106.8(19) .
C5 N1 H1 123(2) .
C14 N1 H1 107(2) .
C14 N1 C5 129.9(3) .
C11 N2 H2 113.6(10) .
C17 N2 H2 117.6(10) .
C17 N2 C11 128.8(3) .
C14 N3 C16 114.1(3) .
C16 N4 C15 113.9(3) .
C15 N5 C14 114.1(3) .
C17 N6 C18 114.3(2) .
C19 N7 C18 114.8(2) .
C17 N8 C19 113.4(2) .
C16 N9 H9 114(2) .
C16 N9 C20 126.2(4) .
C20 N9 H9 120(2) .
C19 N10 H10 125(3) .
C19 N10 C23 126.0(3) .
C23 N10 H10 109(3) .
C15 N11 H11 116.9 .
C15 N11 C26 126.2(5) .
C26 N11 H11 116.9 .
C18 N12 H12 114(4) .
C18 N12 C29 125.2(3) .
C29 N12 H12 121(4) .
C1 C1 C2 123.3(2) 3
C1 C1 C8 121.2(3) 3
C2 C1 C8 115.4(3) .
C3 C2 C1 120.3(3) .
C7 C2 C1 122.0(2) .
C7 C2 C3 117.5(3) .
C2 C3 H3 119.8 .
C4 C3 C2 120.5(3) .
C4 C3 H3 119.8 .
C3 C4 H4 119.3 .
C3 C4 C5 121.4(2) .
C5 C4 H4 119.3 .
N1 C5 C6 124.7(3) .
C4 C5 N1 117.6(2) .
C4 C5 C6 117.7(3) .
C5 C6 H6 119.8 .
C7 C6 C5 120.5(3) .
C7 C6 H6 119.8 .
C2 C7 H7 118.8 .
C6 C7 C2 122.4(2) .
C6 C7 H7 118.8 .
C9 C8 C1 121.6(2) .
C9 C8 C13 116.8(2) .
C13 C8 C1 121.6(3) .
C8 C9 H9A 119.0 .
C8 C9 C10 122.0(3) .
C10 C9 H9A 119.0 .
C9 C10 H10A 119.6 .
C11 C10 C9 120.8(3) .
C11 C10 H10A 119.6 .
C10 C11 N2 116.9(2) .
C12 C11 N2 125.2(2) .
C12 C11 C10 117.8(2) .
C11 C12 H12A 119.9 .
C11 C12 C13 120.3(3) .
C13 C12 H12A 119.9 .
C8 C13 C12 122.0(3) .
C8 C13 H13 119.0 .
C12 C13 H13 119.0 .
N1 C14 N5 114.4(3) .
N3 C14 N1 119.7(3) .
N3 C14 N5 125.9(3) .
N5 C15 N4 126.1(3) .
N11 C15 N4 117.8(3) .
N11 C15 N5 116.0(3) .
N4 C16 N3 125.8(3) .
N9 C16 N3 114.3(3) .
N9 C16 N4 119.9(3) .
N6 C17 N2 120.2(2) .
N6 C17 N8 125.9(2) .
N8 C17 N2 113.9(3) .
N7 C18 N6 125.0(3) .
N12 C18 N6 114.4(3) .
N12 C18 N7 120.6(3) .
N7 C19 N8 126.4(2) .
N7 C19 N10 116.3(3) .
N10 C19 N8 117.3(3) .
N9 C20 H20A 109.9 .
N9 C20 H20B 109.9 .
N9 C20 C21 108.7(5) .
H20A C20 H20B 108.3 .
C21 C20 H20A 109.9 .
C21 C20 H20B 109.9 .
C20 C21 H21A 107.1 .
C20 C21 H21B 107.1 .
H21A C21 H21B 106.8 .
C22 C21 C20 121.0(7) .
C22 C21 H21A 107.1 .
C22 C21 H21B 107.1 .
N10 C23 H23A 109.1 .
N10 C23 H23B 109.1 .
N10 C23 C24 112.6(6) .
H23A C23 H23B 107.8 .
C24 C23 H23A 109.1 .
C24 C23 H23B 109.1 .
N11 C26 H26A 108.3 .
N11 C26 H26B 108.3 .
N11 C26 C27 116(3) .
H26A C26 H26B 107.4 .
C27 C26 H26A 108.3 .
C27 C26 H26B 108.3 .
C28 C27 C26 129(3) .
C27 C28 S2 115(3) .
N12 C29 H29A 108.9 .
N12 C29 H29B 108.9 .
N12 C29 C30 113.4(6) .
H29A C29 H29B 107.7 .
C30 C29 H29A 108.9 .
C30 C29 H29B 108.9 .
C29 C30 H30B 98.8 .
C29 C30 H30A 98.8 .
C29 C30 H30D 110.3 .
C29 C30 H30C 110.3 .
C29 C30 C31B 151.4(12) .
C29 C30 C31A 107.3(14) .
H30B C30 H30A 103.9 .
H30D C30 H30C 108.5 .
C31B C30 H30B 98.8 .
C31B C30 H30A 98.8 .
C31A C30 H30D 110.3 .
C31A C30 H30C 110.3 .
C32 C32 S1 99(2) 14_455
C33 C33 S2 111(3) 2_455
C25 S1 C32 99.4(16) .
C23 C24 C25 114.0(13) .
C24 C25 S1 111.1(18) .

loop_
_geom_bond_atom_site_label_1
_geom_bond_atom_site_label_2
_geom_bond_distance
_geom_bond_site_symmetry_2
S2 C28 1.82(2) .
S2 C33 1.83(2) .
N1 H1 0.84(4) .
N1 C5 1.402(5) .
N1 C14 1.350(4) .
N2 H2 0.88(4) .
N2 C11 1.415(3) .
N2 C17 1.355(4) .
N3 C14 1.339(4) .
N3 C16 1.353(4) .
N4 C15 1.355(5) .
N4 C16 1.345(5) .
N5 C14 1.357(4) .
N5 C15 1.333(4) .
N6 C17 1.327(4) .
N6 C18 1.354(4) .
N7 C18 1.345(4) .
N7 C19 1.309(4) .
N8 C17 1.352(3) .
N8 C19 1.355(4) .
N9 H9 0.95(3) .
N9 C16 1.340(4) .
N9 C20 1.455(5) .
N10 H10 0.813(19) .
N10 C19 1.346(3) .
N10 C23 1.408(6) .
N11 H11 0.8800 .
N11 C15 1.319(5) .
N11 C26 1.417(9) .
N12 H12 0.96(8) .
N12 C18 1.344(5) .
N12 C29 1.435(6) .
C1 C1 1.371(7) 3
C1 C2 1.488(5) .
C1 C8 1.494(3) .
C2 C3 1.402(4) .
C2 C7 1.386(5) .
C3 H3 0.9500 .
C3 C4 1.381(5) .
C4 H4 0.9500 .
C4 C5 1.391(5) .
C5 C6 1.403(4) .
C6 H6 0.9500 .
C6 C7 1.362(5) .
C7 H7 0.9500 .
C8 C9 1.357(4) .
C8 C13 1.368(4) .
C9 H9A 0.9500 .
C9 C10 1.383(3) .
C10 H10A 0.9500 .
C10 C11 1.376(4) .
C11 C12 1.360(4) .
C12 H12A 0.9500 .
C12 C13 1.393(3) .
C13 H13 0.9500 .
C20 H20A 0.9900 .
C20 H20B 0.9900 .
C20 C21 1.556(11) .
C21 H21A 0.9900 .
C21 H21B 0.9900 .
C21 C22 1.362(9) .
C23 H23A 0.9900 .
C23 H23B 0.9900 .
C23 C24 1.503(10) .
C26 H26A 0.9900 .
C26 H26B 0.9900 .
C26 C27 1.541(19) .
C27 C28 1.52(2) .
C29 H29A 0.9900 .
C29 H29B 0.9900 .
C29 C30 1.493(10) .
C30 H30B 0.9900 .
C30 H30A 0.9900 .
C30 H30D 0.9900 .
C30 H30C 0.9900 .
C30 C31B 1.513(13) .
C30 C31A 1.527(18) .
C32 C32 1.56(2) 14_455
C32 S1 1.83(2) .
C33 C33 1.54(2) 2_455
S1 C25 1.815(19) .
C24 C25 1.559(18) .
